data_4348429
loop_
_publ_author_name
'Liu, Dongmei'
'Qiu, Zaozao'
'Xie, Zuowei'

_publ_section_title
;
 Synthesis, structure, and alkyne insertion of a mixed-sandwich
 zirconacarborane alkyl
;
_journal_issue 5
_journal_name_full 'Inorganic Chemistry Frontiers'
_journal_page_first 467
_journal_paper_doi 10.1039/C4QI00244J
_journal_volume 2
_journal_year 2015
_chemical_formula_sum 'C17 H40 B9 N Si2 Zr'
_chemical_formula_weight 503.19
_space_group_IT_number 14
_space_group_name_Hall '-P 2ybc'
_space_group_name_H-M_alt 'P 1 21/c 1'
_symmetry_cell_setting monoclinic
_symmetry_space_group_name_H-M 'P 1 21/c 1'
_atom_sites_solution_hydrogens geom
_atom_sites_solution_primary direct
_atom_sites_solution_secondary difmap
_audit_creation_method SHELXL-97
_audit_update_record
;
2014-12-26 deposited with the CCDC.
2015-03-12 downloaded from the CCDC.
;
_cell_angle_alpha 90.00
_cell_angle_beta 101.138(4)
_cell_angle_gamma 90.00
_cell_formula_units_Z 4
_cell_length_a 15.927(3)
_cell_length_b 9.976(2)
_cell_length_c 17.407(4)
_cell_measurement_reflns_used 860
_cell_measurement_temperature 293(2)
_cell_measurement_theta_max 27.78
_cell_measurement_theta_min 2.42
_cell_volume 2713.7(10)
_computing_cell_refinement 'BRUKER SMART CCD DIFFRACTOMETER'
_computing_data_collection 'BRUKER SMART CCD DIFFRACTOMETER'
_computing_data_reduction 'BRUKER SMART CCD DIFFRACTOMETER'
_computing_molecular_graphics 'SIEMENS SHELXTL'
_computing_publication_material 'SIEMENS SHELXTL'
_computing_structure_refinement 'SHELXL-97 (Sheldrick, 1997)'
_computing_structure_solution 'SHELXS-97 (Sheldrick, 1990)'
_diffrn_ambient_temperature 293(2)
_diffrn_measured_fraction_theta_full 0.981
_diffrn_measured_fraction_theta_max 0.981
_diffrn_measurement_device_type 'BRUKER SMART CCD DIFFRACTOMETER'
_diffrn_measurement_method 'OMEGA SCAN'
_diffrn_radiation_monochromator graphite
_diffrn_radiation_source 'fine-focus sealed tube'
_diffrn_radiation_type MoK\a
_diffrn_radiation_wavelength 0.71073
_diffrn_reflns_av_R_equivalents 0.0421
_diffrn_reflns_av_sigmaI/netI 0.0597
_diffrn_reflns_limit_h_max 17
_diffrn_reflns_limit_h_min -21
_diffrn_reflns_limit_k_max 13
_diffrn_reflns_limit_k_min -13
_diffrn_reflns_limit_l_max 23
_diffrn_reflns_limit_l_min -23
_diffrn_reflns_number 17020
_diffrn_reflns_theta_full 28.43
_diffrn_reflns_theta_max 28.43
_diffrn_reflns_theta_min 1.30
_exptl_absorpt_coefficient_mu 0.500
_exptl_absorpt_correction_T_max 1.000
_exptl_absorpt_correction_T_min 0.776315
_exptl_absorpt_correction_type multi-scan
_exptl_crystal_colour Orange
_exptl_crystal_density_diffrn 1.232
_exptl_crystal_density_method 'not measured'
_exptl_crystal_description Block
_exptl_crystal_F_000 1048
_exptl_crystal_size_max 0.50
_exptl_crystal_size_mid 0.40
_exptl_crystal_size_min 0.30
_refine_diff_density_max 0.735
_refine_diff_density_min -0.730
_refine_diff_density_rms 0.088
_refine_ls_extinction_method none
_refine_ls_goodness_of_fit_ref 1.034
_refine_ls_hydrogen_treatment riding
_refine_ls_matrix_type full
_refine_ls_number_parameters 271
_refine_ls_number_reflns 6716
_refine_ls_number_restraints 0
_refine_ls_restrained_S_all 1.034
_refine_ls_R_factor_all 0.0977
_refine_ls_R_factor_gt 0.0507
_refine_ls_shift/su_max 0.001
_refine_ls_shift/su_mean 0.000
_refine_ls_structure_factor_coef Fsqd
_refine_ls_weighting_details 'calc w=1/[\s^2^(Fo^2^)+(0.0580P)^2^+3.2821P] where P=(Fo^2^+2Fc^2^)/3'
_refine_ls_weighting_scheme calc
_refine_ls_wR_factor_gt 0.1193
_refine_ls_wR_factor_ref 0.1458
_reflns_number_gt 4228
_reflns_number_total 6716
_reflns_threshold_expression >2sigma(I)
_cod_data_source_file c4qi00244j2.cif
_cod_data_source_block 1
_cod_depositor_comments
;
The following automatic conversions were performed:

data item '_symmetry_cell_setting' value 'Monoclinic' was changed to
'monoclinic' in accordance with the
/home/saulius/struct/COD-crude-data/automatic-downloads/DataCite-retrospective/RSC/depositions/lib/dictionaries/cif_core.dic
dictionary named 'cif_core.dic' version 2.4.2 last updated on
2011-04-26.

Automatic conversion script
Id: cif_fix_values 6909 2019-04-08 15:41:33Z antanas 
;
_cod_original_cell_volume 2713.6(9)
_cod_original_sg_symbol_H-M P2(1)/c
_cod_database_code 4348429

loop_
_symmetry_equiv_pos_as_xyz
'x, y, z'
'-x, y+1/2, -z+1/2'
'-x, -y, -z'
'x, -y-1/2, z-1/2'

loop_
_atom_site_label
_atom_site_type_symbol
_atom_site_fract_x
_atom_site_fract_y
_atom_site_fract_z
_atom_site_U_iso_or_equiv
_atom_site_adp_type
_atom_site_occupancy
_atom_site_symmetry_multiplicity
_atom_site_calc_flag
_atom_site_refinement_flags
Zr1 Zr 0.27723(2) 0.42017(4) 0.79536(2) 0.03683(13) Uani 1 1 d .
N1 N 0.3874(2) 0.5217(4) 0.87634(18) 0.0459(8) Uani 1 1 d .
Si1 Si 0.22088(9) 0.57348(13) 0.58026(6) 0.0514(3) Uani 1 1 d .
Si2 Si 0.05321(10) 0.46243(15) 0.84801(10) 0.0702(4) Uani 1 1 d .
C1 C 0.3921(3) 0.2385(4) 0.8290(2) 0.0424(9) Uani 1 1 d .
C2 C 0.3062(3) 0.1824(4) 0.8509(2) 0.0483(10) Uani 1 1 d .
H2 H 0.2938 0.1970 0.9103 0.058 Uiso 1 1 calc R
C11 C 0.4601(3) 0.2995(5) 0.8934(2) 0.0557(11) Uani 1 1 d .
H11A H 0.4457 0.2788 0.9437 0.067 Uiso 1 1 calc R
H11B H 0.5147 0.2575 0.8919 0.067 Uiso 1 1 calc R
C12 C 0.4699(3) 0.4484(5) 0.8873(3) 0.0529(11) Uani 1 1 d .
H12A H 0.5070 0.4807 0.9345 0.063 Uiso 1 1 calc R
H12B H 0.4975 0.4680 0.8436 0.063 Uiso 1 1 calc R
C13 C 0.4060(3) 0.6664(5) 0.8820(3) 0.0656(14) Uani 1 1 d .
H13A H 0.4568 0.6817 0.9208 0.098 Uiso 1 1 calc R
H13B H 0.3587 0.7128 0.8968 0.098 Uiso 1 1 calc R
H13C H 0.4145 0.6991 0.8322 0.098 Uiso 1 1 calc R
C14 C 0.3263(3) 0.4730(5) 0.9230(2) 0.0538(11) Uani 1 1 d .
H14A H 0.2945 0.5407 0.9454 0.065 Uiso 1 1 calc R
H14B H 0.3451 0.3989 0.9582 0.065 Uiso 1 1 calc R
C21 C 0.1904(3) 0.6271(4) 0.8069(2) 0.0429(9) Uani 1 1 d .
H21A H 0.1957 0.6832 0.8538 0.051 Uiso 1 1 calc R
C22 C 0.2325(3) 0.6497(4) 0.7448(2) 0.0405(9) Uani 1 1 d .
H22A H 0.2716 0.7244 0.7415 0.049 Uiso 1 1 calc R
C23 C 0.2010(3) 0.5596(4) 0.6831(2) 0.0385(9) Uani 1 1 d .
C24 C 0.1378(2) 0.4822(4) 0.7103(2) 0.0418(9) Uani 1 1 d .
H24A H 0.0991 0.4188 0.6781 0.050 Uiso 1 1 calc R
C25 C 0.1312(3) 0.5220(4) 0.7870(2) 0.0441(9) Uani 1 1 d .
C26 C 0.2166(7) 0.7538(6) 0.5565(3) 0.139(4) Uani 1 1 d .
H26A H 0.1625 0.7898 0.5629 0.208 Uiso 1 1 calc R
H26B H 0.2232 0.7659 0.5032 0.208 Uiso 1 1 calc R
H26C H 0.2620 0.7996 0.5909 0.208 Uiso 1 1 calc R
C27 C 0.3248(4) 0.5076(8) 0.5652(3) 0.098(2) Uani 1 1 d .
H27A H 0.3292 0.5189 0.5114 0.147 Uiso 1 1 calc R
H27B H 0.3288 0.4141 0.5784 0.147 Uiso 1 1 calc R
H27C H 0.3703 0.5555 0.5980 0.147 Uiso 1 1 calc R
C28 C 0.1333(4) 0.4884(8) 0.5138(3) 0.102(2) Uani 1 1 d .
H28A H 0.0794 0.5230 0.5218 0.153 Uiso 1 1 calc R
H28B H 0.1360 0.3939 0.5243 0.153 Uiso 1 1 calc R
H28C H 0.1388 0.5040 0.4606 0.153 Uiso 1 1 calc R
C29 C 0.0036(4) 0.6106(6) 0.8842(4) 0.092(2) Uani 1 1 d .
H29A H -0.0270 0.6609 0.8406 0.138 Uiso 1 1 calc R
H29B H 0.0473 0.6659 0.9143 0.138 Uiso 1 1 calc R
H29C H -0.0355 0.5821 0.9167 0.138 Uiso 1 1 calc R
C30 C 0.1103(5) 0.3673(8) 0.9340(4) 0.135(3) Uani 1 1 d .
H30A H 0.0700 0.3373 0.9648 0.202 Uiso 1 1 calc R
H30B H 0.1522 0.4241 0.9653 0.202 Uiso 1 1 calc R
H30C H 0.1383 0.2911 0.9165 0.202 Uiso 1 1 calc R
C31 C -0.0276(5) 0.3606(9) 0.7865(5) 0.148(4) Uani 1 1 d .
H31A H -0.0562 0.4132 0.7430 0.222 Uiso 1 1 calc R
H31B H -0.0685 0.3301 0.8165 0.222 Uiso 1 1 calc R
H31C H -0.0007 0.2847 0.7674 0.222 Uiso 1 1 calc R
B3 B 0.2255(3) 0.1821(5) 0.7751(3) 0.0518(12) Uani 1 1 d .
H3 H 0.1582 0.1938 0.7805 0.062 Uiso 1 1 calc R
B4 B 0.2671(3) 0.2396(5) 0.6942(3) 0.0428(10) Uani 1 1 d .
H4 H 0.2283 0.2863 0.6419 0.051 Uiso 1 1 calc R
B5 B 0.3739(3) 0.2808(5) 0.7344(2) 0.0395(10) Uani 1 1 d .
H5 H 0.4091 0.3614 0.7112 0.047 Uiso 1 1 calc R
B6 B 0.3857(4) 0.0681(5) 0.8446(3) 0.0556(13) Uani 1 1 d .
H6 H 0.4235 0.0121 0.8939 0.067 Uiso 1 1 calc R
B7 B 0.2769(4) 0.0315(6) 0.8075(4) 0.0618(15) Uani 1 1 d .
H7 H 0.2434 -0.0490 0.8326 0.074 Uiso 1 1 calc R
B8 B 0.2549(4) 0.0655(5) 0.7080(3) 0.0567(13) Uani 1 1 d .
H8 H 0.2076 0.0058 0.6677 0.068 Uiso 1 1 calc R
B9 B 0.3501(3) 0.1298(5) 0.6809(3) 0.0476(11) Uani 1 1 d .
H9 H 0.3655 0.1135 0.6227 0.057 Uiso 1 1 calc R
B10 B 0.4306(3) 0.1326(5) 0.7661(3) 0.0460(11) Uani 1 1 d .
H10 H 0.4986 0.1196 0.7638 0.055 Uiso 1 1 calc R
B11 B 0.3569(4) -0.0010(5) 0.7510(3) 0.0545(13) Uani 1 1 d .
H11 H 0.3768 -0.1030 0.7384 0.065 Uiso 1 1 calc R

loop_
_atom_site_aniso_label
_atom_site_aniso_U_11
_atom_site_aniso_U_22
_atom_site_aniso_U_33
_atom_site_aniso_U_23
_atom_site_aniso_U_13
_atom_site_aniso_U_12
Zr1 0.0440(2) 0.02898(19) 0.0389(2) -0.00502(16) 0.01167(15) -0.00132(17)
N1 0.057(2) 0.0409(19) 0.0379(17) -0.0065(15) 0.0057(16) -0.0090(17)
Si1 0.0698(8) 0.0495(7) 0.0360(6) -0.0021(5) 0.0127(5) -0.0061(6)
Si2 0.0751(10) 0.0572(9) 0.0947(11) -0.0063(8) 0.0575(9) -0.0049(7)
C1 0.048(2) 0.036(2) 0.045(2) -0.0004(17) 0.0116(18) -0.0054(18)
C2 0.065(3) 0.034(2) 0.051(2) 0.0029(18) 0.024(2) -0.003(2)
C11 0.060(3) 0.057(3) 0.047(2) 0.003(2) 0.005(2) -0.001(2)
C12 0.053(3) 0.057(3) 0.046(2) -0.004(2) 0.003(2) -0.008(2)
C13 0.088(4) 0.047(3) 0.059(3) -0.013(2) 0.006(3) -0.022(3)
C14 0.072(3) 0.052(3) 0.040(2) -0.0040(19) 0.017(2) 0.000(2)
C21 0.055(2) 0.032(2) 0.044(2) -0.0057(17) 0.0159(19) 0.0045(18)
C22 0.048(2) 0.029(2) 0.046(2) -0.0015(17) 0.0124(18) -0.0006(17)
C23 0.049(2) 0.030(2) 0.0381(19) -0.0038(15) 0.0130(16) -0.0005(16)
C24 0.038(2) 0.040(2) 0.050(2) -0.0058(18) 0.0146(18) -0.0010(18)
C25 0.045(2) 0.036(2) 0.056(2) 0.0008(18) 0.0208(19) 0.0064(18)
C26 0.303(12) 0.063(4) 0.063(4) 0.013(3) 0.066(5) -0.007(6)
C27 0.086(4) 0.156(7) 0.062(3) 0.021(4) 0.039(3) 0.007(4)
C28 0.110(5) 0.131(6) 0.058(3) -0.012(4) -0.001(3) -0.023(5)
C29 0.099(4) 0.089(5) 0.106(5) -0.018(4) 0.068(4) 0.001(4)
C30 0.189(8) 0.111(6) 0.140(6) 0.061(5) 0.120(6) 0.040(6)
C31 0.109(6) 0.149(7) 0.216(9) -0.092(7) 0.105(6) -0.061(5)
B3 0.053(3) 0.034(3) 0.073(3) -0.009(2) 0.025(3) -0.003(2)
B4 0.047(3) 0.033(2) 0.047(2) -0.0056(19) 0.007(2) 0.005(2)
B5 0.046(3) 0.034(2) 0.040(2) 0.0022(18) 0.0113(19) 0.0034(19)
B6 0.074(4) 0.036(3) 0.060(3) 0.011(2) 0.023(3) 0.005(3)
B7 0.072(4) 0.035(3) 0.084(4) -0.001(3) 0.028(3) -0.008(3)
B8 0.056(3) 0.036(3) 0.079(4) -0.018(3) 0.015(3) -0.002(2)
B9 0.057(3) 0.038(3) 0.049(3) -0.010(2) 0.012(2) 0.006(2)
B10 0.049(3) 0.041(3) 0.052(3) 0.000(2) 0.017(2) 0.008(2)
B11 0.064(3) 0.032(3) 0.068(3) -0.006(2) 0.016(3) 0.004(2)

loop_
_atom_type_symbol
_atom_type_description
_atom_type_scat_dispersion_real
_atom_type_scat_dispersion_imag
_atom_type_scat_source
C C 0.0033 0.0016 'International Tables Vol C Tables 4.2.6.8 and 6.1.1.4'
H H 0.0000 0.0000 'International Tables Vol C Tables 4.2.6.8 and 6.1.1.4'
N N 0.0061 0.0033 'International Tables Vol C Tables 4.2.6.8 and 6.1.1.4'
Si Si 0.0817 0.0704 'International Tables Vol C Tables 4.2.6.8 and 6.1.1.4'
Zr Zr -2.9673 0.5597 'International Tables Vol C Tables 4.2.6.8 and 6.1.1.4'
B B 0.0013 0.0007 'International Tables Vol C Tables 4.2.6.8 and 6.1.1.4'

loop_
_geom_angle_atom_site_label_1
_geom_angle_atom_site_label_2
_geom_angle_atom_site_label_3
_geom_angle
N1 Zr1 C14 37.70(14)
N1 Zr1 B5 92.68(14)
C14 Zr1 B5 115.30(16)
N1 Zr1 C24 138.68(14)
C14 Zr1 C24 128.40(15)
B5 Zr1 C24 116.30(14)
N1 Zr1 B4 134.12(14)
C14 Zr1 B4 144.99(17)
B5 Zr1 B4 41.47(15)
C24 Zr1 B4 80.35(14)
N1 Zr1 C22 86.76(13)
C14 Zr1 C22 98.76(15)
B5 Zr1 C22 121.55(14)
C24 Zr1 C22 53.53(13)
B4 Zr1 C22 115.79(14)
N1 Zr1 C23 115.85(13)
C14 Zr1 C23 130.98(15)
B5 Zr1 C23 103.05(13)
C24 Zr1 C23 32.96(12)
B4 Zr1 C23 84.00(14)
C22 Zr1 C23 32.76(12)
N1 Zr1 C21 87.43(13)
C14 Zr1 C21 79.75(15)
B5 Zr1 C21 153.81(14)
C24 Zr1 C21 53.41(13)
B4 Zr1 C21 133.28(14)
C22 Zr1 C21 32.28(12)
C23 Zr1 C21 54.31(12)
N1 Zr1 C25 116.85(14)
C14 Zr1 C25 95.88(15)
B5 Zr1 C25 148.32(14)
C24 Zr1 C25 32.80(12)
B4 Zr1 C25 108.46(15)
C22 Zr1 C25 54.15(13)
C23 Zr1 C25 55.19(12)
C21 Zr1 C25 32.52(13)
N1 Zr1 B3 134.62(16)
C14 Zr1 B3 113.46(18)
B5 Zr1 B3 67.78(16)
C24 Zr1 B3 85.46(16)
B4 Zr1 B3 41.16(16)
C22 Zr1 B3 138.56(16)
C23 Zr1 B3 108.51(16)
C21 Zr1 B3 128.02(16)
C25 Zr1 B3 95.66(16)
N1 Zr1 C1 74.97(13)
C14 Zr1 C1 81.07(15)
B5 Zr1 C1 38.79(13)
C24 Zr1 C1 145.61(13)
B4 Zr1 C1 66.28(14)
C22 Zr1 C1 150.28(13)
C23 Zr1 C1 141.84(12)
C21 Zr1 C1 160.43(13)
C25 Zr1 C1 155.54(13)
B3 Zr1 C1 64.20(15)
N1 Zr1 C2 96.74(14)
C14 Zr1 C2 80.99(16)
B5 Zr1 C2 63.84(14)
C24 Zr1 C2 121.76(14)
B4 Zr1 C2 65.34(14)
C22 Zr1 C2 173.56(13)
C23 Zr1 C2 145.96(13)
C21 Zr1 C2 142.16(13)
C25 Zr1 C2 119.42(13)
B3 Zr1 C2 37.97(16)
C1 Zr1 C2 36.13(13)
C14 N1 C13 115.7(4)
C14 N1 C12 115.6(4)
C13 N1 C12 108.3(4)
C14 N1 Zr1 71.3(2)
C13 N1 Zr1 126.9(3)
C12 N1 Zr1 114.8(2)
C28 Si1 C26 108.6(4)
C28 Si1 C27 109.8(3)
C26 Si1 C27 108.1(4)
C28 Si1 C23 108.6(2)
C26 Si1 C23 106.2(2)
C27 Si1 C23 115.4(2)
C31 Si2 C29 110.4(3)
C31 Si2 C30 111.8(4)
C29 Si2 C30 108.0(3)
C31 Si2 C25 108.3(3)
C29 Si2 C25 108.3(2)
C30 Si2 C25 110.1(3)
C11 C1 C2 119.1(3)
C11 C1 B5 125.9(3)
C2 C1 B5 109.3(3)
C11 C1 B10 115.0(4)
C2 C1 B10 111.4(3)
B5 C1 B10 62.7(3)
C11 C1 B6 109.4(4)
C2 C1 B6 62.4(3)
B5 C1 B6 113.5(3)
B10 C1 B6 62.2(3)
C11 C1 Zr1 105.1(3)
C2 C1 Zr1 72.2(2)
B5 C1 Zr1 67.4(2)
B10 C1 Zr1 128.0(3)
B6 C1 Zr1 132.1(3)
C1 C2 B3 112.4(3)
C1 C2 B7 112.3(3)
B3 C2 B7 62.7(3)
C1 C2 B6 62.7(3)
B3 C2 B6 114.5(3)
B7 C2 B6 62.0(3)
C1 C2 Zr1 71.7(2)
B3 C2 Zr1 69.3(2)
B7 C2 Zr1 129.3(3)
B6 C2 Zr1 131.9(3)
C12 C11 C1 114.3(4)
N1 C12 C11 113.3(4)
N1 C14 Zr1 71.0(2)
C22 C21 C25 109.2(3)
C22 C21 Zr1 73.6(2)
C25 C21 Zr1 73.9(2)
C21 C22 C23 109.4(4)
C21 C22 Zr1 74.1(2)
C23 C22 Zr1 73.8(2)
C22 C23 C24 105.2(3)
C22 C23 Si1 125.1(3)
C24 C23 Si1 128.1(3)
C22 C23 Zr1 73.4(2)
C24 C23 Zr1 73.0(2)
Si1 C23 Zr1 129.47(19)
C25 C24 C23 110.4(4)
C25 C24 Zr1 74.4(2)
C23 C24 Zr1 74.1(2)
C21 C25 C24 105.8(3)
C21 C25 Si2 125.5(3)
C24 C25 Si2 128.5(3)
C21 C25 Zr1 73.6(2)
C24 C25 Zr1 72.8(2)
Si2 C25 Zr1 122.9(2)
C2 B3 B7 60.1(3)
C2 B3 B4 106.3(3)
B7 B3 B4 108.2(4)
C2 B3 B8 105.2(4)
B7 B3 B8 58.9(3)
B4 B3 B8 60.0(3)
C2 B3 Zr1 72.7(2)
B7 B3 Zr1 130.1(3)
B4 B3 Zr1 69.0(2)
B8 B3 Zr1 126.1(3)
B5 B4 B3 104.0(3)
B5 B4 B9 60.4(3)
B3 B4 B9 108.0(3)
B5 B4 B8 107.4(3)
B3 B4 B8 60.3(3)
B9 B4 B8 60.9(3)
B5 B4 Zr1 68.0(2)
B3 B4 Zr1 69.9(2)
B9 B4 Zr1 126.2(3)
B8 B4 Zr1 127.2(3)
C1 B5 B4 107.7(3)
C1 B5 B10 59.9(2)
B4 B5 B10 109.0(3)
C1 B5 B9 106.4(3)
B4 B5 B9 60.0(3)
B10 B5 B9 59.8(3)
C1 B5 Zr1 73.8(2)
B4 B5 Zr1 70.5(2)
B10 B5 Zr1 131.5(3)
B9 B5 Zr1 128.1(3)
C2 B6 C1 54.9(2)
C2 B6 B11 104.9(4)
C1 B6 B11 104.7(4)
C2 B6 B7 58.6(3)
C1 B6 B7 103.3(4)
B11 B6 B7 61.0(3)
C2 B6 B10 102.6(3)
C1 B6 B10 58.6(3)
B11 B6 B10 59.9(3)
B7 B6 B10 107.7(4)
C2 B7 B8 104.7(4)
C2 B7 B3 57.2(3)
B8 B7 B3 61.2(3)
C2 B7 B6 59.4(3)
B8 B7 B6 108.6(4)
B3 B7 B6 107.8(4)
C2 B7 B11 103.9(4)
B8 B7 B11 60.8(3)
B3 B7 B11 108.5(4)
B6 B7 B11 59.0(3)
B7 B8 B4 108.7(4)
B7 B8 B3 59.9(3)
B4 B8 B3 59.7(3)
B7 B8 B11 61.0(3)
B4 B8 B11 107.9(4)
B3 B8 B11 107.6(4)
B7 B8 B9 108.4(4)
B4 B8 B9 59.4(3)
B3 B8 B9 106.4(3)
B11 B8 B9 59.6(3)
B10 B9 B4 108.7(3)
B10 B9 B5 59.9(3)
B4 B9 B5 59.6(3)
B10 B9 B11 59.7(3)
B4 B9 B11 108.3(3)
B5 B9 B11 106.6(3)
B10 B9 B8 107.4(4)
B4 B9 B8 59.7(3)
B5 B9 B8 105.9(3)
B11 B9 B8 59.9(3)
C1 B10 B11 104.6(3)
C1 B10 B9 104.8(3)
B11 B10 B9 60.5(3)
C1 B10 B5 57.4(2)
B11 B10 B5 107.6(4)
B9 B10 B5 60.3(3)
C1 B10 B6 59.2(3)
B11 B10 B6 59.1(3)
B9 B10 B6 107.8(4)
B5 B10 B6 106.7(3)
B6 B11 B10 61.0(3)
B6 B11 B9 108.7(4)
B10 B11 B9 59.8(3)
B6 B11 B8 107.4(4)
B10 B11 B8 107.9(4)
B9 B11 B8 60.5(3)
B6 B11 B7 60.0(3)
B10 B11 B7 107.8(4)
B9 B11 B7 106.8(4)
B8 B11 B7 58.2(3)

loop_
_geom_bond_atom_site_label_1
_geom_bond_atom_site_label_2
_geom_bond_distance
Zr1 N1 2.267(3)
Zr1 C14 2.271(4)
Zr1 B5 2.462(4)
Zr1 C24 2.497(4)
Zr1 B4 2.502(4)
Zr1 C22 2.507(4)
Zr1 C23 2.512(4)
Zr1 C21 2.514(4)
Zr1 C25 2.517(4)
Zr1 B3 2.517(5)
Zr1 C1 2.561(4)
Zr1 C2 2.569(4)
N1 C14 1.466(5)
N1 C13 1.473(6)
N1 C12 1.483(6)
Si1 C28 1.838(6)
Si1 C26 1.844(6)
Si1 C27 1.846(6)
Si1 C23 1.883(4)
Si2 C31 1.817(7)
Si2 C29 1.844(6)
Si2 C30 1.856(7)
Si2 C25 1.879(4)
C1 C11 1.526(6)
C1 C2 1.591(6)
C1 B5 1.671(6)
C1 B10 1.717(6)
C1 B6 1.728(6)
C2 B3 1.655(7)
C2 B7 1.708(7)
C2 B6 1.722(7)
C11 C12 1.499(6)
C21 C22 1.396(5)
C21 C25 1.409(6)
C22 C23 1.415(5)
C23 C24 1.421(5)
C24 C25 1.416(5)
B3 B7 1.751(8)
B3 B4 1.764(7)
B3 B8 1.775(7)
B4 B5 1.758(7)
B4 B9 1.765(6)
B4 B8 1.769(7)
B5 B10 1.764(6)
B5 B9 1.772(6)
B6 B11 1.748(8)
B6 B7 1.766(8)
B6 B10 1.781(7)
B7 B8 1.734(8)
B7 B11 1.783(8)
B8 B11 1.780(8)
B8 B9 1.790(8)
B9 B10 1.763(7)
B9 B11 1.775(7)
B10 B11 1.762(7)
